data_7040145
loop_
_publ_author_name
'Liang, Qiuming'
'Janes, Trevor'
'Gjergji, Xhoana'
'Song, Datong'

_publ_section_title
;
 Iron complexes of a bidentate picolyl-NHC ligand: synthesis, structure
 and reactivity.
;
_journal_issue 35
_journal_name_full 'Dalton transactions (Cambridge, England : 2003)'
_journal_page_first 13872
_journal_page_last 13880
_journal_paper_doi 10.1039/c6dt02792j
_journal_volume 45
_journal_year 2016
_chemical_formula_sum 'C44 H54 Br2 Fe N6 O2'
_chemical_formula_weight 914.60
_space_group_crystal_system monoclinic
_space_group_IT_number 14
_space_group_name_Hall '-P 2yn'
_space_group_name_H-M_alt 'P 1 21/n 1'
_symmetry_space_group_name_Hall '-P 2yn'
_symmetry_space_group_name_H-M 'P 1 21/n 1'
_atom_sites_solution_hydrogens geom
_audit_creation_method SHELXL-2014/7
_audit_update_record
;
2016-07-14 deposited with the CCDC.
2016-08-04 downloaded from the CCDC.
;
_cell_angle_alpha 90
_cell_angle_beta 108.204(3)
_cell_angle_gamma 90
_cell_formula_units_Z 4
_cell_length_a 17.7707(11)
_cell_length_b 10.0076(8)
_cell_length_c 25.4393(16)
_cell_measurement_reflns_used 33054
_cell_measurement_temperature 150(2)
_cell_measurement_theta_max 25.00
_cell_measurement_theta_min 1.237
_cell_volume 4297.7(5)
_computing_structure_refinement 'SHELXL-2014/7 (Sheldrick, 2014)'
_diffrn_ambient_temperature 150(2)
_diffrn_measured_fraction_theta_full 0.999
_diffrn_measured_fraction_theta_max 0.999
_diffrn_measurement_device_type 'Bruker Kappa Apex II'
_diffrn_radiation_type MoK\a
_diffrn_radiation_wavelength 0.71073
_diffrn_reflns_av_R_equivalents 0.0333
_diffrn_reflns_av_unetI/netI 0.0324
_diffrn_reflns_Laue_measured_fraction_full 0.999
_diffrn_reflns_Laue_measured_fraction_max 0.999
_diffrn_reflns_limit_h_max 21
_diffrn_reflns_limit_h_min -18
_diffrn_reflns_limit_k_max 11
_diffrn_reflns_limit_k_min -10
_diffrn_reflns_limit_l_max 28
_diffrn_reflns_limit_l_min -30
_diffrn_reflns_number 33054
_diffrn_reflns_point_group_measured_fraction_full 0.999
_diffrn_reflns_point_group_measured_fraction_max 0.999
_diffrn_reflns_theta_full 25.000
_diffrn_reflns_theta_max 25.000
_diffrn_reflns_theta_min 1.237
_exptl_absorpt_coefficient_mu 2.253
_exptl_absorpt_correction_T_max 0.7456
_exptl_absorpt_correction_T_min 0.6470
_exptl_absorpt_correction_type multi-scan
_exptl_absorpt_process_details SADABS
_exptl_crystal_colour yellow
_exptl_crystal_density_diffrn 1.414
_exptl_crystal_description plate
_exptl_crystal_F_000 1888
_exptl_crystal_size_max 0.25
_exptl_crystal_size_mid 0.2
_exptl_crystal_size_min 0.08
_refine_diff_density_max 0.788
_refine_diff_density_min -2.401
_refine_diff_density_rms 0.127
_refine_ls_extinction_method none
_refine_ls_goodness_of_fit_ref 1.053
_refine_ls_hydrogen_treatment constr
_refine_ls_matrix_type full
_refine_ls_number_parameters 493
_refine_ls_number_reflns 7560
_refine_ls_number_restraints 65
_refine_ls_restrained_S_all 1.051
_refine_ls_R_factor_all 0.0721
_refine_ls_R_factor_gt 0.0545
_refine_ls_shift/su_max 0.001
_refine_ls_shift/su_mean 0.000
_refine_ls_structure_factor_coef Fsqd
_refine_ls_weighting_details 'w=1/[\s^2^(Fo^2^)+(0.0980P)^2^+15.6741P] where P=(Fo^2^+2Fc^2^)/3'
_refine_ls_weighting_scheme calc
_refine_ls_wR_factor_gt 0.1657
_refine_ls_wR_factor_ref 0.1791
_reflns_Friedel_coverage 0.000
_reflns_number_gt 5883
_reflns_number_total 7560
_reflns_threshold_expression 'I > 2\s(I)'
_cod_data_source_file c6dt02792j2.cif
_cod_data_source_block 1
_cod_depositor_comments 'Adding full bibliography for 7040145--7040152.cif.'
_cod_database_code 7040145
_shelx_shelxl_version_number 2014/7
_shelx_space_group_comment
;
The symmetry employed for this shelxl refinement is uniquely defined
by the following loop, which should always be used as a source of
symmetry information in preference to the above space-group names.
They are only intended as comments.
;

loop_
_space_group_symop_operation_xyz
'x, y, z'
'-x+1/2, y+1/2, -z+1/2'
'-x, -y, -z'
'x-1/2, -y-1/2, z-1/2'

loop_
_atom_site_label
_atom_site_type_symbol
_atom_site_fract_x
_atom_site_fract_y
_atom_site_fract_z
_atom_site_U_iso_or_equiv
_atom_site_adp_type
_atom_site_occupancy
_atom_site_site_symmetry_order
_atom_site_calc_flag
_atom_site_refinement_flags_posn
_atom_site_refinement_flags_adp
_atom_site_refinement_flags_occupancy
_atom_site_disorder_assembly
_atom_site_disorder_group
Fe1 Fe 0.63333(4) 1.00895(6) 0.36547(3) 0.01529(18) Uani 1 1 d . . . . .
Br1 Br 0.60814(4) 1.01414(6) 0.26669(2) 0.0419(2) Uani 1 1 d . . . . .
Br4 Br 0.19180(3) 0.98889(5) 0.06307(2) 0.02760(17) Uani 1 1 d . . . . .
O1 O 0.2333(3) 0.9491(5) 0.43134(18) 0.0511(12) Uani 1 1 d . . . . .
N1 N 0.5617(2) 1.1960(4) 0.37085(15) 0.0182(8) Uani 1 1 d . . . . .
N2 N 0.7183(2) 1.2042(4) 0.45577(15) 0.0163(8) Uani 1 1 d . . . . .
N3 N 0.8046(2) 1.1447(4) 0.41831(15) 0.0170(8) Uani 1 1 d . . . . .
N4 N 0.7097(2) 0.8173(4) 0.38138(15) 0.0193(8) Uani 1 1 d . . . . .
N5 N 0.5968(2) 0.8105(4) 0.44503(15) 0.0178(8) Uani 1 1 d . . . . .
N6 N 0.4841(2) 0.8684(4) 0.39054(15) 0.0170(8) Uani 1 1 d . . . . .
C1 C 0.7287(3) 1.1210(4) 0.41686(18) 0.0160(9) Uani 1 1 d . . . . .
C2 C 0.8398(3) 1.2416(5) 0.45739(19) 0.0216(10) Uani 1 1 d . . . . .
H2A H 0.8923 1.2749 0.4658 0.026 Uiso 1 1 calc R U . . .
C3 C 0.7854(3) 1.2790(5) 0.48107(19) 0.0208(10) Uani 1 1 d . . . . .
H3A H 0.7916 1.3437 0.5094 0.025 Uiso 1 1 calc R U . . .
C4 C 0.6431(3) 1.2167(5) 0.46742(18) 0.0194(10) Uani 1 1 d . . . . .
H4A H 0.6499 1.2788 0.4988 0.023 Uiso 1 1 calc R U . . .
H4B H 0.6279 1.1283 0.4785 0.023 Uiso 1 1 calc R U . . .
C5 C 0.5776(3) 1.2674(5) 0.41798(18) 0.0185(10) Uani 1 1 d . . . . .
C6 C 0.5351(3) 1.3791(5) 0.4228(2) 0.0253(11) Uani 1 1 d . . . . .
H6A H 0.5487 1.4282 0.4564 0.030 Uiso 1 1 calc R U . . .
C7 C 0.4718(3) 1.4190(5) 0.3775(2) 0.0276(11) Uani 1 1 d . . . . .
H7A H 0.4411 1.4953 0.3798 0.033 Uiso 1 1 calc R U . . .
C8 C 0.4546(3) 1.3459(5) 0.3294(2) 0.0274(11) Uani 1 1 d . . . . .
H8A H 0.4114 1.3704 0.2981 0.033 Uiso 1 1 calc R U . . .
C9 C 0.5009(3) 1.2362(5) 0.3272(2) 0.0216(10) Uani 1 1 d . . . . .
H9A H 0.4893 1.1874 0.2936 0.026 Uiso 1 1 calc R U . . .
C10 C 0.8401(3) 1.0897(5) 0.37927(19) 0.0194(10) Uani 1 1 d . . . . .
C11 C 0.8228(3) 1.1503(5) 0.3275(2) 0.0230(10) Uani 1 1 d . . . . .
C12 C 0.8558(3) 1.0930(6) 0.2895(2) 0.0294(12) Uani 1 1 d . . . . .
H12A H 0.8443 1.1320 0.2538 0.035 Uiso 1 1 calc R U . . .
C13 C 0.9040(3) 0.9829(6) 0.3018(2) 0.0325(13) Uani 1 1 d . . . . .
C14 C 0.9218(3) 0.9282(5) 0.3546(2) 0.0313(13) Uani 1 1 d . . . . .
H14A H 0.9560 0.8529 0.3638 0.038 Uiso 1 1 calc R U . . .
C15 C 0.8909(3) 0.9805(5) 0.3947(2) 0.0258(11) Uani 1 1 d . . . . .
C16 C 0.9090(3) 0.9177(6) 0.4505(2) 0.0362(13) Uani 1 1 d . . . . .
H16A H 0.9245 0.9871 0.4790 0.054 Uiso 1 1 calc R U . . .
H16B H 0.9524 0.8537 0.4559 0.054 Uiso 1 1 calc R U . . .
H16C H 0.8618 0.8712 0.4532 0.054 Uiso 1 1 calc R U . . .
C17 C 0.7713(3) 1.2713(5) 0.3117(2) 0.0294(12) Uani 1 1 d . . . . .
H17A H 0.7550 1.3005 0.3433 0.044 Uiso 1 1 calc R U . . .
H17B H 0.7243 1.2496 0.2806 0.044 Uiso 1 1 calc R U . . .
H17C H 0.8010 1.3432 0.3010 0.044 Uiso 1 1 calc R U . . .
C18 C 0.9365(3) 0.9229(7) 0.2594(3) 0.0452(16) Uani 1 1 d . . . . .
H18A H 0.8977 0.9326 0.2226 0.068 Uiso 1 1 calc R U . . .
H18B H 0.9476 0.8279 0.2676 0.068 Uiso 1 1 calc R U . . .
H18C H 0.9856 0.9689 0.2604 0.068 Uiso 1 1 calc R U . . .
C19 C 0.5631(3) 0.8940(5) 0.40234(18) 0.0173(9) Uani 1 1 d . . . . .
C20 C 0.4708(3) 0.7710(5) 0.42537(19) 0.0217(10) Uani 1 1 d . . . . .
H20A H 0.4207 0.7368 0.4250 0.026 Uiso 1 1 calc R U . . .
C21 C 0.5418(3) 0.7338(5) 0.45970(19) 0.0211(10) Uani 1 1 d . . . . .
H21A H 0.5521 0.6684 0.4881 0.025 Uiso 1 1 calc R U . . .
C22 C 0.6830(3) 0.7984(5) 0.46938(18) 0.0190(10) Uani 1 1 d . . . . .
H22A H 0.6953 0.7375 0.5016 0.023 Uiso 1 1 calc R U . . .
H22B H 0.7058 0.8871 0.4826 0.023 Uiso 1 1 calc R U . . .
C23 C 0.7202(3) 0.7452(5) 0.42787(19) 0.0187(10) Uani 1 1 d . . . . .
C24 C 0.7644(3) 0.6297(5) 0.4384(2) 0.0277(11) Uani 1 1 d . . . . .
H24A H 0.7701 0.5802 0.4713 0.033 Uiso 1 1 calc R U . . .
C25 C 0.8006(3) 0.5864(6) 0.4003(2) 0.0331(13) Uani 1 1 d . . . . .
H25A H 0.8319 0.5075 0.4070 0.040 Uiso 1 1 calc R U . . .
C26 C 0.7904(3) 0.6596(5) 0.3526(2) 0.0297(12) Uani 1 1 d . . . . .
H26A H 0.8143 0.6322 0.3258 0.036 Uiso 1 1 calc R U . . .
C27 C 0.7447(3) 0.7736(5) 0.3449(2) 0.0236(11) Uani 1 1 d . . . . .
H27A H 0.7375 0.8238 0.3120 0.028 Uiso 1 1 calc R U . . .
C28 C 0.4227(3) 0.9310(5) 0.34647(19) 0.0180(10) Uani 1 1 d . . . . .
C29 C 0.4075(3) 0.8814(5) 0.29265(19) 0.0204(10) Uani 1 1 d . . . . .
C30 C 0.3471(3) 0.9420(5) 0.2507(2) 0.0231(11) Uani 1 1 d . . . . .
H30A H 0.3353 0.9100 0.2139 0.028 Uiso 1 1 calc R U . . .
C31 C 0.3040(3) 1.0479(5) 0.2615(2) 0.0247(11) Uani 1 1 d . . . . .
C32 C 0.3212(3) 1.0929(5) 0.3154(2) 0.0229(11) Uani 1 1 d . . . . .
H32A H 0.2914 1.1651 0.3229 0.028 Uiso 1 1 calc R U . . .
C33 C 0.3803(3) 1.0367(5) 0.3587(2) 0.0205(10) Uani 1 1 d . . . . .
C34 C 0.3987(3) 1.0895(5) 0.4173(2) 0.0274(11) Uani 1 1 d . . . . .
H34A H 0.3775 1.1802 0.4162 0.041 Uiso 1 1 calc R U . . .
H34B H 0.4562 1.0910 0.4351 0.041 Uiso 1 1 calc R U . . .
H34C H 0.3742 1.0312 0.4383 0.041 Uiso 1 1 calc R U . . .
C35 C 0.4540(3) 0.7658(5) 0.2806(2) 0.0263(11) Uani 1 1 d . . . . .
H35A H 0.4276 0.7324 0.2431 0.039 Uiso 1 1 calc R U . . .
H35B H 0.4570 0.6942 0.3074 0.039 Uiso 1 1 calc R U . . .
H35C H 0.5076 0.7957 0.2834 0.039 Uiso 1 1 calc R U . . .
C36 C 0.2372(3) 1.1102(6) 0.2155(2) 0.0372(14) Uani 1 1 d . . . . .
H36A H 0.2404 1.2078 0.2188 0.056 Uiso 1 1 calc R U . . .
H36B H 0.1862 1.0797 0.2183 0.056 Uiso 1 1 calc R U . . .
H36C H 0.2419 1.0835 0.1796 0.056 Uiso 1 1 calc R U . . .
C37 C 0.1830(9) 1.0606(14) 0.4083(6) 0.050(3) Uiso 0.5 1 d D U P A 1
H37A H 0.2152 1.1393 0.4055 0.060 Uiso 0.5 1 calc R U P A 1
H37B H 0.1501 1.0842 0.4320 0.060 Uiso 0.5 1 calc R U P A 1
C38 C 0.1312(14) 1.0190(17) 0.3518(7) 0.047(7) Uiso 0.5 1 d D U P A 1
H38A H 0.1487 1.0617 0.3225 0.056 Uiso 0.5 1 calc R U P A 1
H38B H 0.0752 1.0428 0.3462 0.056 Uiso 0.5 1 calc R U P A 1
C39 C 0.1418(8) 0.8679(13) 0.3516(6) 0.045(3) Uiso 0.5 1 d D U P A 1
H39A H 0.1005 0.8208 0.3631 0.054 Uiso 0.5 1 calc R U P A 1
H39B H 0.1414 0.8350 0.3148 0.054 Uiso 0.5 1 calc R U P A 1
C40 C 0.2218(11) 0.853(2) 0.3937(9) 0.061(8) Uiso 0.5 1 d D U P A 1
H40A H 0.2257 0.7648 0.4119 0.073 Uiso 0.5 1 calc R U P A 1
H40B H 0.2631 0.8581 0.3752 0.073 Uiso 0.5 1 calc R U P A 1
C37A C 0.1585(9) 1.0195(15) 0.4192(5) 0.046(3) Uiso 0.5 1 d D U P A 2
H37C H 0.1659 1.1076 0.4378 0.055 Uiso 0.5 1 calc R U P A 2
H37D H 0.1198 0.9670 0.4313 0.055 Uiso 0.5 1 calc R U P A 2
C38A C 0.1315(12) 1.0356(17) 0.3579(6) 0.039(6) Uiso 0.5 1 d D U P A 2
H38C H 0.1578 1.1125 0.3465 0.046 Uiso 0.5 1 calc R U P A 2
H38D H 0.0734 1.0478 0.3434 0.046 Uiso 0.5 1 calc R U P A 2
C39A C 0.1567(8) 0.9033(14) 0.3381(5) 0.041(3) Uiso 0.5 1 d D U P A 2
H39C H 0.1124 0.8386 0.3288 0.050 Uiso 0.5 1 calc R U P A 2
H39D H 0.1734 0.9178 0.3049 0.050 Uiso 0.5 1 calc R U P A 2
C40A C 0.2245(8) 0.8526(15) 0.3851(6) 0.027(4) Uiso 0.5 1 d D U P A 2
H40C H 0.2130 0.7619 0.3960 0.032 Uiso 0.5 1 calc R U P A 2
H40D H 0.2735 0.8493 0.3745 0.032 Uiso 0.5 1 calc R U P A 2
O2 O 0.5240(5) 0.9073(9) 0.0776(4) 0.036(2) Uiso 0.5 1 d D U P B 1
C41 C 0.4678(7) 0.8049(12) 0.0864(6) 0.043(3) Uiso 0.5 1 d D U P B 1
H41A H 0.4264 0.7829 0.0512 0.051 Uiso 0.5 1 calc R U P B 1
H41B H 0.4961 0.7220 0.1025 0.051 Uiso 0.5 1 calc R U P B 1
C42 C 0.4334(10) 0.8702(16) 0.1253(7) 0.055(5) Uiso 0.5 1 d D U P B 1
H42A H 0.4635 0.8460 0.1638 0.066 Uiso 0.5 1 calc R U P B 1
H42B H 0.3776 0.8419 0.1179 0.066 Uiso 0.5 1 calc R U P B 1
C43 C 0.4376(10) 1.0159(14) 0.1169(7) 0.050(4) Uiso 0.5 1 d D U P B 1
H43A H 0.4628 1.0615 0.1526 0.061 Uiso 0.5 1 calc R U P B 1
H43B H 0.3839 1.0535 0.1000 0.061 Uiso 0.5 1 calc R U P B 1
C44 C 0.4863(13) 1.0331(16) 0.0789(10) 0.088(7) Uiso 0.5 1 d D U P B 1
H44A H 0.4523 1.0581 0.0414 0.106 Uiso 0.5 1 calc R U P B 1
H44B H 0.5265 1.1040 0.0929 0.106 Uiso 0.5 1 calc R U P B 1
O2A O 0.5046(6) 0.8859(10) 0.0612(4) 0.043(3) Uiso 0.5 1 d D U P C 2
C41A C 0.4995(9) 0.8289(14) 0.1146(6) 0.057(4) Uiso 0.5 1 d D U P C 2
H41C H 0.4808 0.7352 0.1093 0.068 Uiso 0.5 1 calc R U P C 2
H41D H 0.5520 0.8310 0.1433 0.068 Uiso 0.5 1 calc R U P C 2
C42A C 0.4424(9) 0.9134(15) 0.1312(6) 0.049(4) Uiso 0.5 1 d D U P C 2
H42C H 0.4549 0.9151 0.1719 0.059 Uiso 0.5 1 calc R U P C 2
H42D H 0.3876 0.8806 0.1144 0.059 Uiso 0.5 1 calc R U P C 2
C43A C 0.4526(11) 1.0491(15) 0.1094(6) 0.056(5) Uiso 0.5 1 d D U P C 2
H43C H 0.4038 1.1033 0.1020 0.067 Uiso 0.5 1 calc R U P C 2
H43D H 0.4975 1.0978 0.1353 0.067 Uiso 0.5 1 calc R U P C 2
C44A C 0.4694(7) 1.0146(11) 0.0568(5) 0.032(3) Uiso 0.5 1 d D U P C 2
H44C H 0.4195 1.0157 0.0255 0.038 Uiso 0.5 1 calc R U P C 2
H44D H 0.5056 1.0819 0.0494 0.038 Uiso 0.5 1 calc R U P C 2

loop_
_atom_site_aniso_label
_atom_site_aniso_U_11
_atom_site_aniso_U_22
_atom_site_aniso_U_33
_atom_site_aniso_U_23
_atom_site_aniso_U_13
_atom_site_aniso_U_12
Fe1 0.0181(3) 0.0142(4) 0.0141(3) 0.0000(2) 0.0059(3) -0.0017(2)
Br1 0.0481(4) 0.0450(4) 0.0335(3) -0.0004(3) 0.0142(3) 0.0021(3)
Br4 0.0382(3) 0.0249(3) 0.0219(3) -0.0043(2) 0.0125(2) -0.0074(2)
O1 0.051(3) 0.055(3) 0.033(2) 0.007(2) -0.007(2) 0.001(2)
N1 0.0198(19) 0.016(2) 0.022(2) 0.0017(16) 0.0104(16) -0.0011(16)
N2 0.0200(19) 0.016(2) 0.0132(18) -0.0001(15) 0.0058(15) -0.0005(15)
N3 0.0180(19) 0.016(2) 0.0174(19) -0.0028(16) 0.0060(15) -0.0010(15)
N4 0.021(2) 0.017(2) 0.020(2) -0.0033(16) 0.0059(16) -0.0016(16)
N5 0.022(2) 0.015(2) 0.0173(19) -0.0001(16) 0.0071(16) -0.0014(16)
N6 0.0190(19) 0.018(2) 0.0160(19) -0.0002(16) 0.0083(16) -0.0020(16)
C1 0.020(2) 0.013(2) 0.016(2) 0.0014(18) 0.0072(18) 0.0011(18)
C2 0.021(2) 0.021(3) 0.021(2) -0.002(2) 0.0053(19) -0.005(2)
C3 0.028(3) 0.017(3) 0.017(2) -0.0029(19) 0.006(2) -0.004(2)
C4 0.026(2) 0.020(3) 0.017(2) -0.0020(19) 0.012(2) 0.0003(19)
C5 0.022(2) 0.019(2) 0.019(2) 0.0022(19) 0.0119(19) -0.0014(19)
C6 0.031(3) 0.022(3) 0.027(3) -0.002(2) 0.014(2) 0.002(2)
C7 0.032(3) 0.021(3) 0.036(3) 0.004(2) 0.020(2) 0.008(2)
C8 0.023(2) 0.028(3) 0.032(3) 0.011(2) 0.010(2) 0.003(2)
C9 0.023(2) 0.021(3) 0.023(2) 0.005(2) 0.010(2) 0.000(2)
C10 0.016(2) 0.017(2) 0.026(2) -0.008(2) 0.0085(19) -0.0034(18)
C11 0.024(2) 0.025(3) 0.022(2) -0.006(2) 0.010(2) -0.003(2)
C12 0.028(3) 0.040(3) 0.023(3) -0.006(2) 0.012(2) -0.003(2)
C13 0.025(3) 0.039(3) 0.037(3) -0.016(3) 0.015(2) -0.007(2)
C14 0.019(2) 0.022(3) 0.052(4) -0.010(3) 0.010(2) 0.001(2)
C15 0.019(2) 0.022(3) 0.036(3) -0.005(2) 0.008(2) -0.002(2)
C16 0.029(3) 0.029(3) 0.045(3) 0.003(3) 0.004(3) 0.004(2)
C17 0.035(3) 0.029(3) 0.027(3) 0.001(2) 0.014(2) 0.005(2)
C18 0.029(3) 0.059(4) 0.049(4) -0.028(3) 0.015(3) 0.000(3)
C19 0.018(2) 0.019(2) 0.015(2) -0.0038(19) 0.0059(18) -0.0017(18)
C20 0.028(3) 0.019(3) 0.023(2) -0.001(2) 0.014(2) -0.006(2)
C21 0.031(3) 0.018(3) 0.017(2) 0.0027(19) 0.012(2) -0.003(2)
C22 0.021(2) 0.019(3) 0.016(2) 0.0024(19) 0.0041(19) 0.0007(19)
C23 0.019(2) 0.015(2) 0.020(2) 0.0000(19) 0.0027(19) -0.0029(18)
C24 0.035(3) 0.022(3) 0.026(3) 0.005(2) 0.009(2) 0.002(2)
C25 0.036(3) 0.018(3) 0.046(3) 0.000(2) 0.014(3) 0.007(2)
C26 0.033(3) 0.026(3) 0.033(3) -0.006(2) 0.015(2) 0.005(2)
C27 0.027(3) 0.022(3) 0.024(3) -0.003(2) 0.009(2) -0.001(2)
C28 0.016(2) 0.019(3) 0.020(2) 0.0002(19) 0.0068(19) -0.0053(18)
C29 0.021(2) 0.021(3) 0.022(2) -0.006(2) 0.010(2) -0.0071(19)
C30 0.024(2) 0.030(3) 0.017(2) -0.005(2) 0.007(2) -0.006(2)
C31 0.018(2) 0.029(3) 0.026(3) 0.000(2) 0.004(2) -0.006(2)
C32 0.020(2) 0.024(3) 0.029(3) 0.001(2) 0.013(2) 0.000(2)
C33 0.021(2) 0.022(3) 0.023(2) -0.002(2) 0.014(2) -0.005(2)
C34 0.032(3) 0.030(3) 0.023(3) -0.006(2) 0.013(2) 0.000(2)
C35 0.029(3) 0.025(3) 0.024(3) -0.007(2) 0.008(2) 0.000(2)
C36 0.034(3) 0.043(4) 0.029(3) 0.006(3) 0.001(2) 0.008(3)

loop_
_atom_type_symbol
_atom_type_description
_atom_type_scat_dispersion_real
_atom_type_scat_dispersion_imag
_atom_type_scat_source
C C 0.0033 0.0016 'International Tables Vol C Tables 4.2.6.8 and 6.1.1.4'
H H 0.0000 0.0000 'International Tables Vol C Tables 4.2.6.8 and 6.1.1.4'
N N 0.0061 0.0033 'International Tables Vol C Tables 4.2.6.8 and 6.1.1.4'
O O 0.0106 0.0060 'International Tables Vol C Tables 4.2.6.8 and 6.1.1.4'
Fe Fe 0.3463 0.8444 'International Tables Vol C Tables 4.2.6.8 and 6.1.1.4'
Br Br -0.2901 2.4595 'International Tables Vol C Tables 4.2.6.8 and 6.1.1.4'

loop_
_geom_angle_atom_site_label_1
_geom_angle_atom_site_label_2
_geom_angle_atom_site_label_3
_geom_angle
C1 Fe1 C19 118.95(17)
C1 Fe1 N1 83.26(15)
C19 Fe1 N1 90.11(15)
C1 Fe1 N4 91.05(15)
C19 Fe1 N4 82.36(15)
N1 Fe1 N4 166.95(13)
C1 Fe1 Br1 119.07(12)
C19 Fe1 Br1 121.97(12)
N1 Fe1 Br1 96.83(10)
N4 Fe1 Br1 96.20(10)
C40 O1 C37 109.4(9)
C37A O1 C40A 106.4(7)
C9 N1 C5 117.8(4)
C9 N1 Fe1 120.8(3)
C5 N1 Fe1 121.3(3)
C1 N2 C3 112.3(4)
C1 N2 C4 123.0(4)
C3 N2 C4 124.6(4)
C1 N3 C2 111.3(4)
C1 N3 C10 123.9(4)
C2 N3 C10 124.3(4)
C27 N4 C23 117.8(4)
C27 N4 Fe1 121.6(3)
C23 N4 Fe1 120.6(3)
C19 N5 C21 112.8(4)
C19 N5 C22 122.1(4)
C21 N5 C22 125.0(4)
C19 N6 C20 111.1(4)
C19 N6 C28 124.5(4)
C20 N6 C28 124.4(4)
N2 C1 N3 103.5(4)
N2 C1 Fe1 121.0(3)
N3 C1 Fe1 135.1(3)
C3 C2 N3 106.8(4)
C2 C3 N2 106.1(4)
N2 C4 C5 112.0(3)
N1 C5 C6 122.8(4)
N1 C5 C4 117.1(4)
C6 C5 C4 120.1(4)
C5 C6 C7 118.9(5)
C8 C7 C6 118.6(5)
C7 C8 C9 119.3(5)
N1 C9 C8 122.5(5)
C11 C10 C15 122.6(4)
C11 C10 N3 118.0(4)
C15 C10 N3 119.3(4)
C10 C11 C12 117.2(5)
C10 C11 C17 122.9(4)
C12 C11 C17 119.9(5)
C13 C12 C11 122.6(5)
C12 C13 C14 118.2(5)
C12 C13 C18 120.9(6)
C14 C13 C18 121.0(5)
C13 C14 C15 122.2(5)
C10 C15 C14 117.1(5)
C10 C15 C16 121.7(5)
C14 C15 C16 121.2(5)
N5 C19 N6 103.2(4)
N5 C19 Fe1 121.1(3)
N6 C19 Fe1 135.4(3)
C21 C20 N6 107.2(4)
C20 C21 N5 105.7(4)
N5 C22 C23 111.2(4)
N4 C23 C24 122.2(4)
N4 C23 C22 117.1(4)
C24 C23 C22 120.6(4)
C23 C24 C25 119.2(5)
C26 C25 C24 119.0(5)
C27 C26 C25 118.3(5)
N4 C27 C26 123.5(5)
C33 C28 C29 122.4(4)
C33 C28 N6 119.2(4)
C29 C28 N6 118.3(4)
C30 C29 C28 117.4(4)
C30 C29 C35 121.2(4)
C28 C29 C35 121.3(4)
C31 C30 C29 121.5(4)
C32 C31 C30 118.7(5)
C32 C31 C36 120.6(5)
C30 C31 C36 120.6(5)
C33 C32 C31 122.4(5)
C32 C33 C28 117.4(4)
C32 C33 C34 121.2(4)
C28 C33 C34 121.3(4)
O1 C37 C38 107.0(10)
C37 C38 C39 103.8(11)
C40 C39 C38 100.8(11)
O1 C40 C39 110.0(12)
O1 C37A C38A 104.5(10)
C37A C38A C39A 102.7(10)
C40A C39A C38A 106.0(9)
O1 C40A C39A 105.7(9)
C44 O2 C41 105.1(9)
C42 C41 O2 103.5(10)
C41 C42 C43 106.9(10)
C42 C43 C44 105.8(10)
O2 C44 C43 106.4(11)
C44A O2A C41A 105.4(9)
C42A C41A O2A 106.3(10)
C41A C42A C43A 103.9(10)
C44A C43A C42A 101.7(10)
O2A C44A C43A 110.1(9)

loop_
_geom_bond_atom_site_label_1
_geom_bond_atom_site_label_2
_geom_bond_distance
Fe1 C1 2.110(5)
Fe1 C19 2.120(5)
Fe1 N1 2.292(4)
Fe1 N4 2.312(4)
Fe1 Br1 2.4114(9)
O1 C40 1.33(2)
O1 C37 1.435(15)
O1 C37A 1.449(14)
O1 C40A 1.492(16)
N1 C9 1.346(6)
N1 C5 1.348(6)
N2 C1 1.349(6)
N2 C3 1.384(6)
N2 C4 1.462(6)
N3 C1 1.360(6)
N3 C2 1.389(6)
N3 C10 1.441(6)
N4 C27 1.340(6)
N4 C23 1.348(6)
N5 C19 1.353(6)
N5 C21 1.381(6)
N5 C22 1.467(6)
N6 C19 1.365(6)
N6 C20 1.387(6)
N6 C28 1.440(6)
C2 C3 1.343(7)
C4 C5 1.510(6)
C5 C6 1.376(7)
C6 C7 1.394(7)
C7 C8 1.375(8)
C8 C9 1.383(7)
C10 C11 1.393(7)
C10 C15 1.394(7)
C11 C12 1.401(7)
C11 C17 1.495(7)
C12 C13 1.370(8)
C13 C14 1.394(8)
C13 C18 1.498(8)
C14 C15 1.401(8)
C15 C16 1.493(8)
C20 C21 1.344(7)
C22 C23 1.507(6)
C23 C24 1.377(7)
C24 C25 1.389(7)
C25 C26 1.380(8)
C26 C27 1.378(7)
C28 C33 1.390(7)
C28 C29 1.401(6)
C29 C30 1.393(7)
C29 C35 1.507(7)
C30 C31 1.384(8)
C31 C32 1.383(7)
C31 C36 1.517(7)
C32 C33 1.382(7)
C33 C34 1.516(7)
C37 C38 1.504(14)
C38 C39 1.523(16)
C39 C40 1.495(14)
C37A C38A 1.489(14)
C38A C39A 1.532(15)
C39A C40A 1.495(12)
O2 C44 1.431(15)
O2 C41 1.495(12)
C41 C42 1.469(14)
C42 C43 1.479(18)
C43 C44 1.495(15)
O2A C44A 1.420(12)
O2A C41A 1.502(13)
C41A C42A 1.479(14)
C42A C43A 1.499(19)
C43A C44A 1.498(14)
